data_7131653
loop_
_publ_author_name
'Leduskrasts, Kaspars'
'Kinens, Artis'
'Suna, Edgars'

_publ_section_title
;
 The emission efficiency of cationic solid state luminophores is directly
 proportional to the intermolecular charge transfer intensity.
;
_journal_issue 45
_journal_name_full 'Chemical communications (Cambridge, England)'
_journal_page_first 6905
_journal_page_last 6908
_journal_paper_doi 10.1039/d3cc01674a
_journal_volume 59
_journal_year 2023
_chemical_formula_moiety 'C32 H35 N2, Cl O4'
_chemical_formula_sum 'C32 H35 Cl N2 O4'
_chemical_formula_weight 547.10
_space_group_crystal_system orthorhombic
_space_group_IT_number 61
_space_group_name_Hall '-P 2ac 2ab'
_space_group_name_H-M_alt 'P b c a'
_symmetry_Int_Tables_number 61
_atom_sites_solution_primary dual
_audit_creation_date 2023-02-13
_audit_creation_method
;
Olex2 1.2-ac4
(compiled 2018.05.17 svn.r3504 for Rigaku Oxford Diffraction, GUI svn.r5492)
;
_audit_update_record
;
2023-03-08 deposited with the CCDC.	2023-05-11 downloaded from the CCDC.
;
_cell_angle_alpha 90
_cell_angle_beta 90
_cell_angle_gamma 90
_cell_formula_units_Z 8
_cell_length_a 12.1430(4)
_cell_length_b 11.0905(4)
_cell_length_c 42.6477(15)
_cell_measurement_reflns_used 6625
_cell_measurement_temperature 150.0(1)
_cell_measurement_theta_max 76.8860
_cell_measurement_theta_min 4.1520
_cell_volume 5743.4(3)
_computing_cell_refinement 'CrysAlisPro 1.171.41.112a (Rigaku OD, 2021)'
_computing_data_collection 'CrysAlisPro 1.171.41.112a (Rigaku OD, 2021)'
_computing_data_reduction 'CrysAlisPro 1.171.41.112a (Rigaku OD, 2021)'
_computing_molecular_graphics 'Olex2 (Dolomanov et al., 2009)'
_computing_publication_material 'Olex2 (Dolomanov et al., 2009)'
_computing_structure_refinement 'olex2.refine (Bourhis et al., 2015)'
_computing_structure_solution 'ShelXT (Sheldrick, 2015)'
_diffrn_ambient_environment N~2~
_diffrn_ambient_temperature 150.0(1)
_diffrn_detector 'Hybrid Pixel Array Detector'
_diffrn_detector_area_resol_mean 10.0000
_diffrn_detector_type HyPix
_diffrn_measured_fraction_theta_full 0.98
_diffrn_measured_fraction_theta_max 0.9760
_diffrn_measurement_details
;
List of Runs (angles in degrees, time in seconds):

  # Type    Start    End  Width  t~exp~   \w     \q     \k     \f   Frames
#--------------------------------------------------------------------------
  1  \w    -71.00  15.00   0.50    5.00    --  -47.38  85.00 112.00  172
  2  \w   -106.00 -80.00   0.50   18.00    --  -91.75 -71.00-126.00   52
  3  \w   -160.00-134.00   0.50   18.00    --  -91.75 -71.00-126.00   52
  4  \w    103.00 129.00   0.50   18.00    --  113.25  85.00 112.00   52
  5  \w     44.00  69.00   0.50   18.00    --  113.25 -67.00 102.00   50
  6  \w   -113.00 -87.00   0.50    5.00    --  -47.38-125.00 -90.00   52
  7  \w   -119.00 -90.00   0.50    5.00    --  -47.38-125.00-180.00   58
  8  \w   -119.00 -88.00   0.50    5.00    --  -47.38 -77.00  60.00   62
  9  \w   -112.00 -86.00   0.50    5.00    --  -47.38-125.00 150.00   52
 10  \w    -44.00 -19.00   0.50   18.00    --  -91.75  30.00 -30.00   50
 11  \w     53.00  90.00   0.50   18.00    --  113.25 -77.00 -90.00   74
 12  \w     42.00  67.00   0.50   18.00    --  113.25 -61.00-180.00   50
 13  \w     42.00  67.00   0.50   18.00    --  113.25 -61.00-120.00   50
 14  \w     49.00  82.00   0.50   18.00    --  113.25 -77.00   0.00   66
 15  \w     43.00  83.00   0.50   18.00    --  113.25 -77.00  60.00   80
 16  \w     42.00  68.00   0.50   18.00    --  113.25 -61.00  30.00   52
 17  \w    104.00 172.00   0.50   18.00    --  113.25 125.00  90.00  136
 18  \w     43.00  90.00   0.50   18.00    --  113.25 -77.00  30.00   94
 19  \w     99.00 157.00   0.50   18.00    --  113.25  61.00-180.00  116
 20  \w     44.00  75.00   0.50   18.00    --  113.25 -71.00-126.00   62
 21  \w     42.00  68.00   0.50   18.00    --  113.25 -61.00  60.00   52
 22  \w    143.00 176.00   0.50   18.00    --  113.25  67.00-123.00   66
 23  \w     42.00  91.00   0.50   18.00    --  113.25 -77.00-180.00   98
 24  \w    116.00 142.00   0.50   18.00    --  113.25  67.00-123.00   52
;
_diffrn_measurement_device 'four-circle diffractometer'
_diffrn_measurement_device_type 'Rigaku, XtaLAB Synergy, Dualflex, HyPix'
_diffrn_measurement_method '\w scans'
_diffrn_orient_matrix_type 'CrysAlisPro convention (1999,Acta A55,543-557)'
_diffrn_orient_matrix_UB_11 0.0503790000
_diffrn_orient_matrix_UB_12 0.0749105000
_diffrn_orient_matrix_UB_13 0.0268195000
_diffrn_orient_matrix_UB_21 -0.0884241000
_diffrn_orient_matrix_UB_22 0.0977906000
_diffrn_orient_matrix_UB_23 -0.0050429000
_diffrn_orient_matrix_UB_31 -0.0758750000
_diffrn_orient_matrix_UB_32 -0.0640606000
_diffrn_orient_matrix_UB_33 0.0236608000
_diffrn_radiation_monochromator mirror
_diffrn_radiation_probe x-ray
_diffrn_radiation_type 'Cu K\a'
_diffrn_radiation_wavelength 1.54184
_diffrn_reflns_av_R_equivalents 0.0635
_diffrn_reflns_av_unetI/netI 0.0436
_diffrn_reflns_limit_h_max 15
_diffrn_reflns_limit_h_min -15
_diffrn_reflns_limit_k_max 14
_diffrn_reflns_limit_k_min -14
_diffrn_reflns_limit_l_max 54
_diffrn_reflns_limit_l_min -34
_diffrn_reflns_number 30498
_diffrn_reflns_theta_full 75.0
_diffrn_reflns_theta_max 81.09
_diffrn_reflns_theta_min 4.15
_diffrn_source 'micro-focus sealed X-ray tube'
_diffrn_source_type 'PhotonJet (Cu) X-ray Source'
_exptl_absorpt_coefficient_mu 1.491
_exptl_absorpt_correction_T_max 0.98016
_exptl_absorpt_correction_T_min 0.76883
_exptl_absorpt_correction_type multi-scan
_exptl_absorpt_process_details
;
CrysAlisPro 1.171.41.112a (Rigaku Oxford Diffraction, 2021)
Empirical absorption correction using spherical harmonics,
implemented in SCALE3 ABSPACK scaling algorithm.
;
_exptl_crystal_colour 'Colourless '
_exptl_crystal_density_diffrn 1.2653
_exptl_crystal_description Plate
_exptl_crystal_F_000 2320
_exptl_crystal_size_max 0.17
_exptl_crystal_size_mid 0.16
_exptl_crystal_size_min 0.01
_refine_diff_density_max 0.5533
_refine_diff_density_min -0.4535
_refine_diff_density_rms 0.0818
_refine_ls_d_res_high 0.7803
_refine_ls_d_res_low 10.6619
_refine_ls_goodness_of_fit_ref 1.0600
_refine_ls_hydrogen_treatment constr
_refine_ls_matrix_type full
_refine_ls_number_constraints 57
_refine_ls_number_parameters 358
_refine_ls_number_reflns 6185
_refine_ls_number_restraints 0
_refine_ls_restrained_S_all 1.0600
_refine_ls_R_factor_all 0.0859
_refine_ls_R_factor_gt 0.0664
_refine_ls_shift/su_max 0.0028
_refine_ls_shift/su_mean 0.0005
_refine_ls_structure_factor_coef Fsqd
_refine_ls_weighting_details 'w=1/[\s^2^(Fo^2^)+(0.0669P)^2^+5.4081P] where P=(Fo^2^+2Fc^2^)/3'
_refine_ls_weighting_scheme calc
_refine_ls_wR_factor_gt 0.1566
_refine_ls_wR_factor_ref 0.1670
_reflns_Friedel_coverage 0.0
_reflns_limit_h_max 15
_reflns_limit_h_min 0
_reflns_limit_k_max 14
_reflns_limit_k_min 0
_reflns_limit_l_max 54
_reflns_limit_l_min 0
_reflns_number_gt 4865
_reflns_number_total 6185
_reflns_threshold_expression I>=2u(I)
_cod_data_source_file d3cc01674a2.cif
_cod_data_source_block C1418
_cod_depositor_comments 'Adding full bibliography for 7131650--7131654.cif.'
_cod_original_cell_volume 5743.4(4)
_cod_database_code 7131653
_chemical_oxdiff_formula 'C100 H80 N8 O16'
_chemical_oxdiff_usercomment 'from Kaspars'
_diffrn_oxdiff_digest_frames
;
01ff285e26729bc185dda130c671a76daf000260794
;
_reflns_odcompleteness_completeness 99.74
_reflns_odcompleteness_iscentric 1
_reflns_odcompleteness_theta 66.97
_olex2_refinement_description
;
1. Fixed Uiso
 At 1.2 times of:
  All C(H) groups, All C(H,H) groups
 At 1.5 times of:
  All C(H,H,H) groups
2.a Secondary CH2 refined with riding coordinates:
 C16(H16a,H16b)
2.b Aromatic/amide H refined with riding coordinates:
 C1(H1), C2(H2), C4(H4), C5(H5), C7(H7), C8(H8), C12(H12), C13(H13), C14(H14),
 C15(H15), C18(H18), C19(H19), C20(H20), C21(H21), C22(H22)
2.c Idealised Me refined as rotating group:
 C24(H24a,H24b,H24c), C25(H25a,H25b,H25c), C26(H26a,H26b,H26c), C28(H28a,H28b,
 H28c), C29(H29a,H29b,H29c), C30(H30a,H30b,H30c)
;
_olex2_submission_special_instructions 'No special instructions were received'
_oxdiff_exptl_absorpt_empirical_details
;
Empirical correction (ABSPACK) includes:
- Absorption correction using spherical harmonics
- Frame scaling
;
_oxdiff_exptl_absorpt_empirical_full_max 1.448
_oxdiff_exptl_absorpt_empirical_full_min 0.605

loop_
_space_group_symop_id
_space_group_symop_operation_xyz
1 x,y,z
2 x+1/2,-y+1/2,-z
3 -x,y+1/2,-z+1/2
4 -x+1/2,-y,z+1/2
5 -x,-y,-z
6 -x-1/2,y-1/2,z
7 x,-y-1/2,z-1/2
8 x-1/2,y,-z-1/2

loop_
_atom_site_label
_atom_site_type_symbol
_atom_site_fract_x
_atom_site_fract_y
_atom_site_fract_z
_atom_site_U_iso_or_equiv
_atom_site_adp_type
_atom_site_occupancy
_atom_site_refinement_flags_posn
C1 C 0.2136(2) 0.5873(2) 0.58609(6) 0.0351(5) Uani 1.000000 .
H1 H 0.1423(2) 0.5920(2) 0.59517(6) 0.0421(7) Uiso 1.000000 R
C2 C 0.2440(2) 0.6625(2) 0.56175(6) 0.0357(5) Uani 1.000000 .
H2 H 0.1917(2) 0.7191(2) 0.55415(6) 0.0428(7) Uiso 1.000000 R
C3 C 0.3489(2) 0.6589(2) 0.54772(6) 0.0332(5) Uani 1.000000 .
C4 C 0.4236(2) 0.5729(2) 0.55856(5) 0.0321(5) Uani 1.000000 .
H4 H 0.4944(2) 0.5674(2) 0.54921(5) 0.0385(6) Uiso 1.000000 R
C4A C 0.3958(2) 0.4949(2) 0.58292(5) 0.0302(5) Uani 1.000000 .
C4B C 0.4519(2) 0.3966(2) 0.59888(5) 0.0282(5) Uani 1.000000 .
C5 C 0.5526(2) 0.3378(2) 0.59437(5) 0.0305(5) Uani 1.000000 .
H5 H 0.6015(2) 0.3653(2) 0.57853(5) 0.0366(6) Uiso 1.000000 R
C6 C 0.58176(19) 0.2396(2) 0.61282(5) 0.0293(5) Uani 1.000000 .
C7 C 0.5096(2) 0.2059(2) 0.63737(6) 0.0321(5) Uani 1.000000 .
H7 H 0.5307(2) 0.1420(2) 0.65096(6) 0.0385(6) Uiso 1.000000 R
C8 C 0.4097(2) 0.2623(2) 0.64231(6) 0.0312(5) Uani 1.000000 .
H8 H 0.3626(2) 0.2377(2) 0.65891(6) 0.0374(6) Uiso 1.000000 R
C8A C 0.37978(19) 0.3558(2) 0.62241(5) 0.0293(5) Uani 1.000000 .
N9 N 0.28275(17) 0.42181(19) 0.62131(5) 0.0313(4) Uani 1.000000 .
C9A C 0.2906(2) 0.5047(2) 0.59683(5) 0.0303(5) Uani 1.000000 .
C10 C 0.18524(19) 0.3985(2) 0.63926(6) 0.0304(5) Uani 1.000000 .
C11 C 0.1711(2) 0.4551(2) 0.66838(6) 0.0327(5) Uani 1.000000 .
C12 C 0.0749(2) 0.4338(3) 0.68505(6) 0.0415(6) Uani 1.000000 .
H12 H 0.0646(2) 0.4717(3) 0.70481(6) 0.0498(8) Uiso 1.000000 R
C13 C -0.0061(2) 0.3584(3) 0.67349(7) 0.0453(7) Uani 1.000000 .
H13 H -0.0715(2) 0.3444(3) 0.68519(7) 0.0544(8) Uiso 1.000000 R
C14 C 0.0092(2) 0.3038(3) 0.64464(7) 0.0428(7) Uani 1.000000 .
H14 H -0.0465(2) 0.2525(3) 0.63644(7) 0.0514(8) Uiso 1.000000 R
C15 C 0.1048(2) 0.3228(3) 0.62752(6) 0.0368(6) Uani 1.000000 .
H15 H 0.1149(2) 0.2841(3) 0.60787(6) 0.0442(7) Uiso 1.000000 R
C16 C 0.2558(2) 0.5422(2) 0.68041(6) 0.0373(6) Uani 1.000000 .
H16a H 0.2759(2) 0.5985(2) 0.66333(6) 0.0448(7) Uiso 1.000000 R
H16b H 0.2231(2) 0.5902(2) 0.69761(6) 0.0448(7) Uiso 1.000000 R
N17 N 0.35742(18) 0.48279(19) 0.69211(5) 0.0332(5) Uani 1.000000 .
C18 C 0.3513(2) 0.3966(2) 0.71426(6) 0.0391(6) Uani 1.000000 .
H18 H 0.2814(2) 0.3708(2) 0.72173(6) 0.0469(7) Uiso 1.000000 R
C19 C 0.4459(3) 0.3455(3) 0.72615(7) 0.0461(7) Uani 1.000000 .
H19 H 0.4418(3) 0.2843(3) 0.74168(7) 0.0554(8) Uiso 1.000000 R
C20 C 0.5468(3) 0.3844(3) 0.71523(8) 0.0487(7) Uani 1.000000 .
H20 H 0.6128(3) 0.3511(3) 0.72348(8) 0.0584(9) Uiso 1.000000 R
C21 C 0.5516(3) 0.4715(3) 0.69240(8) 0.0509(8) Uani 1.000000 .
H21 H 0.6206(3) 0.4981(3) 0.68450(8) 0.0610(9) Uiso 1.000000 R
C22 C 0.4557(2) 0.5193(3) 0.68123(7) 0.0425(6) Uani 1.000000 .
H22 H 0.4586(2) 0.5797(3) 0.66544(7) 0.0509(8) Uiso 1.000000 R
C23 C 0.3823(2) 0.7464(3) 0.52140(6) 0.0391(6) Uani 1.000000 .
C24 C 0.2878(3) 0.8286(3) 0.51104(8) 0.0590(9) Uani 1.000000 .
H24a H 0.2260(9) 0.7792(3) 0.5037(6) 0.0886(14) Uiso 1.000000 GR
H24b H 0.2640(15) 0.8783(17) 0.52879(19) 0.0886(14) Uiso 1.000000 GR
H24c H 0.3130(7) 0.8808(17) 0.4940(4) 0.0886(14) Uiso 1.000000 GR
C25 C 0.4242(3) 0.6759(3) 0.49328(7) 0.0582(9) Uani 1.000000 .
H25a H 0.4889(14) 0.629(2) 0.49941(18) 0.0874(14) Uiso 1.000000 GR
H25b H 0.3663(8) 0.6216(18) 0.4858(4) 0.0874(14) Uiso 1.000000 GR
H25c H 0.445(2) 0.7321(3) 0.4765(3) 0.0874(14) Uiso 1.000000 GR
C26 C 0.4760(3) 0.8286(3) 0.53335(8) 0.0606(9) Uani 1.000000 .
H26a H 0.4501(8) 0.8749(18) 0.5515(4) 0.0908(14) Uiso 1.000000 GR
H26b H 0.5391(9) 0.7790(4) 0.5395(6) 0.0908(14) Uiso 1.000000 GR
H26c H 0.4981(16) 0.8841(17) 0.5166(2) 0.0908(14) Uiso 1.000000 GR
C27 C 0.6819(2) 0.1612(2) 0.60512(6) 0.0339(5) Uani 1.000000 .
C28 C 0.6423(3) 0.0588(3) 0.58357(8) 0.0508(8) Uani 1.000000 .
H28a H 0.5893(16) 0.0083(14) 0.5949(2) 0.0763(11) Uiso 1.000000 GR
H28b H 0.6069(19) 0.0933(3) 0.5650(3) 0.0763(11) Uiso 1.000000 GR
H28c H 0.7054(4) 0.0096(14) 0.5771(5) 0.0763(11) Uiso 1.000000 GR
C29 C 0.7710(2) 0.2322(3) 0.58769(7) 0.0438(7) Uani 1.000000 .
H29a H 0.7422(6) 0.2589(17) 0.5674(2) 0.0657(10) Uiso 1.000000 GR
H29b H 0.7924(13) 0.3025(11) 0.6002(3) 0.0657(10) Uiso 1.000000 GR
H29c H 0.8354(7) 0.1805(7) 0.5843(5) 0.0657(10) Uiso 1.000000 GR
C30 C 0.7343(3) 0.1062(3) 0.63446(7) 0.0530(8) Uani 1.000000 .
H30a H 0.753(2) 0.1705(4) 0.6493(3) 0.0795(13) Uiso 1.000000 GR
H30b H 0.6823(8) 0.0500(18) 0.6442(3) 0.0795(13) Uiso 1.000000 GR
H30c H 0.8015(12) 0.063(2) 0.62861(11) 0.0795(13) Uiso 1.000000 GR
Cl1A Cl 0.77146(6) 0.63151(6) 0.733831(15) 0.04400(19) Uani 1.000000 .
O1A O 0.8352(4) 0.5547(3) 0.71552(7) 0.1135(15) Uani 1.000000 .
O2A O 0.7225(2) 0.7205(2) 0.71434(6) 0.0596(6) Uani 1.000000 .
O3A O 0.8344(2) 0.6884(2) 0.75805(5) 0.0575(6) Uani 1.000000 .
O4A O 0.6861(3) 0.5634(3) 0.74885(6) 0.0858(10) Uani 1.000000 .

loop_
_atom_site_aniso_label
_atom_site_aniso_U_11
_atom_site_aniso_U_22
_atom_site_aniso_U_33
_atom_site_aniso_U_12
_atom_site_aniso_U_13
_atom_site_aniso_U_23
C1 0.0314(12) 0.0433(14) 0.0307(12) 0.0058(11) 0.0010(10) -0.0053(11)
C2 0.0371(13) 0.0406(13) 0.0293(11) 0.0093(11) -0.0028(10) -0.0015(10)
C3 0.0369(13) 0.0373(13) 0.0253(11) 0.0045(11) -0.0015(10) -0.0021(10)
C4 0.0316(12) 0.0397(13) 0.0249(11) 0.0034(11) 0.0010(9) -0.0012(10)
C4A 0.0299(12) 0.0349(12) 0.0257(11) 0.0018(10) -0.0006(9) -0.0016(9)
C4B 0.0285(11) 0.0314(12) 0.0247(11) -0.0020(10) -0.0009(9) -0.0011(9)
C5 0.0279(11) 0.0372(12) 0.0263(11) -0.0020(10) 0.0018(9) 0.0002(10)
C6 0.0272(11) 0.0327(12) 0.0280(11) -0.0031(10) -0.0014(9) 0.0003(10)
C7 0.0307(12) 0.0351(13) 0.0305(12) -0.0036(10) -0.0031(10) 0.0040(10)
C8 0.0299(12) 0.0352(12) 0.0285(11) -0.0053(10) 0.0032(9) 0.0019(10)
C8A 0.0263(11) 0.0352(12) 0.0265(11) -0.0013(10) -0.0002(9) -0.0033(10)
N9 0.0268(10) 0.0388(11) 0.0282(10) 0.0016(9) 0.0033(8) 0.0006(9)
C9A 0.0287(12) 0.0364(12) 0.0258(11) 0.0020(10) -0.0002(9) -0.0033(10)
C10 0.0241(11) 0.0365(13) 0.0306(11) 0.0025(10) 0.0029(9) 0.0027(10)
C11 0.0310(12) 0.0376(13) 0.0295(12) 0.0047(11) -0.0014(10) 0.0026(10)
C12 0.0366(14) 0.0550(17) 0.0329(13) 0.0126(13) 0.0052(11) 0.0052(12)
C13 0.0279(13) 0.0601(18) 0.0479(16) 0.0033(13) 0.0055(11) 0.0186(14)
C14 0.0284(13) 0.0446(15) 0.0554(17) -0.0052(12) -0.0058(12) 0.0103(13)
C15 0.0326(13) 0.0425(14) 0.0354(13) -0.0006(11) -0.0042(11) -0.0015(11)
C16 0.0389(14) 0.0402(14) 0.0328(13) 0.0072(12) -0.0044(11) -0.0023(11)
N17 0.0379(12) 0.0317(10) 0.0302(10) 0.0019(9) -0.0050(9) 0.0001(8)
C18 0.0433(15) 0.0404(14) 0.0336(13) -0.0020(12) -0.0026(11) 0.0017(11)
C19 0.0562(18) 0.0403(15) 0.0419(15) 0.0006(14) -0.0113(13) 0.0059(12)
C20 0.0427(16) 0.0433(15) 0.0599(19) -0.0000(13) -0.0198(14) 0.0001(14)
C21 0.0362(15) 0.0553(18) 0.0611(19) -0.0102(14) -0.0098(13) 0.0027(15)
C22 0.0414(15) 0.0410(15) 0.0449(15) -0.0097(12) -0.0060(12) 0.0062(12)
C23 0.0445(15) 0.0427(14) 0.0301(12) 0.0112(12) 0.0002(11) 0.0042(11)
C24 0.065(2) 0.064(2) 0.0484(17) 0.0188(18) 0.0070(15) 0.0210(16)
C25 0.082(3) 0.0588(19) 0.0342(15) 0.0168(18) 0.0121(15) 0.0070(14)
C26 0.073(2) 0.0567(19) 0.0523(18) -0.0133(18) -0.0049(17) 0.0149(16)
C27 0.0317(12) 0.0350(12) 0.0348(12) 0.0033(11) -0.0007(10) 0.0070(10)
C28 0.0497(17) 0.0388(15) 0.064(2) 0.0061(13) 0.0027(15) -0.0085(14)
C29 0.0300(13) 0.0469(16) 0.0544(17) 0.0063(12) 0.0063(12) 0.0097(13)
C30 0.0374(15) 0.074(2) 0.0477(16) 0.0165(15) 0.0029(13) 0.0205(16)
Cl1A 0.0558(4) 0.0419(4) 0.0343(3) 0.0016(3) -0.0017(3) 0.0047(3)
O1A 0.163(4) 0.119(3) 0.0586(17) 0.089(3) 0.010(2) -0.0057(17)
O2A 0.0641(15) 0.0575(14) 0.0573(13) 0.0073(12) -0.0105(11) 0.0170(11)
O3A 0.0620(14) 0.0641(14) 0.0463(12) -0.0243(12) -0.0106(10) 0.0127(10)
O4A 0.108(2) 0.096(2) 0.0532(14) -0.0608(19) -0.0209(15) 0.0236(15)

loop_
_atom_type_symbol
_atom_type_scat_dispersion_real
_atom_type_scat_dispersion_imag
_atom_type_scat_Cromer_Mann_a1
_atom_type_scat_Cromer_Mann_a2
_atom_type_scat_Cromer_Mann_a3
_atom_type_scat_Cromer_Mann_a4
_atom_type_scat_Cromer_Mann_b1
_atom_type_scat_Cromer_Mann_b2
_atom_type_scat_Cromer_Mann_b3
_atom_type_scat_Cromer_Mann_b4
_atom_type_scat_Cromer_Mann_c
_atom_type_scat_source
_atom_type_scat_dispersion_source
H 0.00000 0.00000 0.49300 0.32291 0.14019 0.04081 10.51090 26.12570 3.14236 57.79970 0.0030380000826 'International Tables Volume C Table 6.1.1.4 (pp. 500-502)' 'Henke, Gullikson and Davis, At. Data and Nucl. Data Tables, 1993, 54, 2'
C 0.01920 0.00962 2.31000 1.02000 1.58860 0.86500 20.84390 10.20750 0.56870 51.65120 0.215599998832 'International Tables Volume C Table 6.1.1.4 (pp. 500-502)' 'Henke, Gullikson and Davis, At. Data and Nucl. Data Tables, 1993, 54, 2'
Cl 0.36843 0.69943 11.46040 7.19640 6.25560 1.64550 0.01040 1.16620 18.51940 47.77840 -9.55739974976 'International Tables Volume C Table 6.1.1.4 (pp. 500-502)' 'Henke, Gullikson and Davis, At. Data and Nucl. Data Tables, 1993, 54, 2'
O 0.05239 0.03377 3.04850 2.28680 1.54630 0.86700 13.27710 5.70110 0.32390 32.90890 0.250800013542 'International Tables Volume C Table 6.1.1.4 (pp. 500-502)' 'Henke, Gullikson and Davis, At. Data and Nucl. Data Tables, 1993, 54, 2'
N 0.03256 0.01839 12.21260 3.13220 2.01250 1.16630 0.00570 9.89330 28.99750 0.58260 -11.5290002823 'International Tables Volume C Table 6.1.1.4 (pp. 500-502)' 'Henke, Gullikson and Davis, At. Data and Nucl. Data Tables, 1993, 54, 2'

loop_
_geom_angle_atom_site_label_1
_geom_angle_atom_site_label_2
_geom_angle_atom_site_label_3
_geom_angle
_geom_angle_site_symmetry_1
_geom_angle_site_symmetry_3
_geom_angle_publ_flag
C9A C1 C2 117.9(2) . . ?
C3 C2 C1 122.9(2) . . ?
C4 C3 C2 117.8(2) . . ?
C23 C3 C2 122.0(2) . . ?
C23 C3 C4 120.2(2) . . ?
C4A C4 C3 121.0(2) . . ?
C4B C4A C4 134.5(2) . . ?
C9A C4A C4 119.0(2) . . ?
C9A C4A C4B 106.5(2) . . ?
C5 C4B C4A 134.0(2) . . ?
C8A C4B C4A 106.4(2) . . ?
C8A C4B C5 119.5(2) . . ?
C6 C5 C4B 120.7(2) . . ?
C7 C6 C5 117.9(2) . . ?
C27 C6 C5 121.8(2) . . ?
C27 C6 C7 120.0(2) . . ?
C8 C7 C6 122.4(2) . . ?
C8A C8 C7 118.4(2) . . ?
C8 C8A C4B 120.8(2) . . ?
N9 C8A C4B 109.6(2) . . ?
N9 C8A C8 129.6(2) . . ?
C9A N9 C8A 108.39(19) . . ?
C10 N9 C8A 126.0(2) . . ?
C10 N9 C9A 125.1(2) . . ?
C4A C9A C1 121.4(2) . . ?
N9 C9A C1 129.6(2) . . ?
N9 C9A C4A 109.0(2) . . ?
C11 C10 N9 119.6(2) . . ?
C15 C10 N9 120.0(2) . . ?
C15 C10 C11 120.4(2) . . ?
C12 C11 C10 118.7(2) . . ?
C16 C11 C10 120.4(2) . . ?
C16 C11 C12 120.8(2) . . ?
C13 C12 C11 121.3(3) . . ?
C14 C13 C12 119.1(3) . . ?
C15 C14 C13 120.9(3) . . ?
C14 C15 C10 119.6(3) . . ?
N17 C16 C11 113.5(2) . . ?
C18 N17 C16 120.3(2) . . ?
C22 N17 C16 119.2(2) . . ?
C22 N17 C18 120.4(2) . . ?
C19 C18 N17 120.3(3) . . ?
C20 C19 C18 119.2(3) . . ?
C21 C20 C19 119.8(3) . . ?
C22 C21 C20 119.0(3) . . ?
C21 C22 N17 121.3(3) . . ?
C24 C23 C3 112.9(2) . . ?
C25 C23 C3 109.8(2) . . ?
C25 C23 C24 109.2(2) . . ?
C26 C23 C3 109.0(2) . . ?
C26 C23 C24 107.2(3) . . ?
C26 C23 C25 108.5(3) . . ?
C28 C27 C6 107.4(2) . . ?
C29 C27 C6 111.9(2) . . ?
C29 C27 C28 108.1(2) . . ?
C30 C27 C6 112.4(2) . . ?
C30 C27 C28 108.9(2) . . ?
C30 C27 C29 108.0(2) . . ?
O2A Cl1A O1A 109.29(17) . . ?
O3A Cl1A O1A 112.2(2) . . ?
O3A Cl1A O2A 109.83(14) . . ?
O4A Cl1A O1A 109.3(2) . . ?
O4A Cl1A O2A 108.94(18) . . ?
O4A Cl1A O3A 107.23(14) . . ?

loop_
_geom_bond_atom_site_label_1
_geom_bond_atom_site_label_2
_geom_bond_distance
_geom_bond_site_symmetry_2
_geom_bond_publ_flag
C1 C2 1.382(4) . ?
C1 C9A 1.386(4) . ?
C2 C3 1.409(4) . ?
C3 C4 1.395(4) . ?
C3 C23 1.538(4) . ?
C4 C4A 1.393(3) . ?
C4A C4B 1.456(3) . ?
C4A C9A 1.413(3) . ?
C4B C5 1.399(3) . ?
C4B C8A 1.407(3) . ?
C5 C6 1.389(3) . ?
C6 C7 1.416(3) . ?
C6 C27 1.532(3) . ?
C7 C8 1.381(4) . ?
C8 C8A 1.389(3) . ?
C8A N9 1.388(3) . ?
N9 C9A 1.394(3) . ?
N9 C10 1.433(3) . ?
C10 C11 1.403(4) . ?
C10 C15 1.381(4) . ?
C11 C12 1.387(4) . ?
C11 C16 1.501(4) . ?
C12 C13 1.382(4) . ?
C13 C14 1.385(4) . ?
C14 C15 1.388(4) . ?
C16 N17 1.485(3) . ?
N17 C18 1.346(3) . ?
N17 C22 1.344(4) . ?
C18 C19 1.377(4) . ?
C19 C20 1.380(5) . ?
C20 C21 1.373(4) . ?
C21 C22 1.365(4) . ?
C23 C24 1.530(4) . ?
C23 C25 1.520(4) . ?
C23 C26 1.545(5) . ?
C27 C28 1.538(4) . ?
C27 C29 1.530(4) . ?
C27 C30 1.530(4) . ?
Cl1A O1A 1.391(3) . ?
Cl1A O2A 1.421(2) . ?
Cl1A O3A 1.431(2) . ?
Cl1A O4A 1.434(3) . ?
